data_4082794
loop_
_publ_author_name
'Kljun, Jakob'
'Scott, Antony James'
'Lani\<snik Ri\<zner, Tea'
'Keiser, Jennifer'
'Turel, Iztok'

_publ_section_title
;
 Synthesis and Biological Evaluation of Organoruthenium Complexes with
 Azole Antifungal Agents. First Crystal Structure of a Tioconazole Metal
 Complex
;
_journal_issue 7
_journal_name_full Organometallics
_journal_page_first 1594
_journal_paper_doi 10.1021/om401096y
_journal_volume 33
_journal_year 2014
_chemical_formula_moiety 'C16 H13 Cl3 N2 O S'
_chemical_formula_sum 'C16 H13 Cl3 N2 O S'
_chemical_formula_weight 387.69
_chemical_name_common tioconazole
_chemical_name_systematic
;
1-(2-((2-chlorothiophen-3-yl)methoxy)-2-(2,4-dichlorophenyl)ethyl)-1H-imidazole
;
_space_group_IT_number 14
_symmetry_cell_setting monoclinic
_symmetry_space_group_name_Hall '-P 2ybc'
_symmetry_space_group_name_H-M 'P 1 21/c 1'
_atom_sites_solution_hydrogens geom
_atom_sites_solution_primary direct
_atom_sites_solution_secondary difmap
_audit_creation_method SHELXL-97
_cell_angle_alpha 90.00
_cell_angle_beta 90.750(2)
_cell_angle_gamma 90.00
_cell_formula_units_Z 4
_cell_length_a 10.0379(2)
_cell_length_b 9.8171(2)
_cell_length_c 16.6786(3)
_cell_measurement_reflns_used 8473
_cell_measurement_temperature 150(2)
_cell_measurement_theta_max 30.3170
_cell_measurement_theta_min 2.8965
_cell_volume 1643.42(6)
_computing_cell_refinement
;
CrysAlisPro, Agilent Technologies,
Version 1.171.35.11 (release 16-05-2011 CrysAlis171 .NET)
(compiled May 16 2011,17:55:39)
;
_computing_data_collection
;
CrysAlisPro, Agilent Technologies,
Version 1.171.35.11 (release 16-05-2011 CrysAlis171 .NET)
(compiled May 16 2011,17:55:39)
;
_computing_data_reduction
;
CrysAlisPro, Agilent Technologies,
Version 1.171.35.11 (release 16-05-2011 CrysAlis171 .NET)
(compiled May 16 2011,17:55:39)
;
_computing_structure_refinement 'SHELXL-97 (Sheldrick, 2008)'
_computing_structure_solution 'SIR92 (Altomare et al., 1993)'
_diffrn_ambient_temperature 150(2)
_diffrn_measured_fraction_theta_full 0.999
_diffrn_measured_fraction_theta_max 0.999
_diffrn_measurement_device_type 'SuperNova, Dual, Cu at zero, Atlas'
_diffrn_measurement_method '\w scans'
_diffrn_radiation_monochromator graphite
_diffrn_radiation_source 'fine-focus sealed tube'
_diffrn_radiation_type MoK\a
_diffrn_radiation_wavelength 0.71073
_diffrn_reflns_av_R_equivalents 0.0322
_diffrn_reflns_av_sigmaI/netI 0.0256
_diffrn_reflns_limit_h_max 13
_diffrn_reflns_limit_h_min -13
_diffrn_reflns_limit_k_max 12
_diffrn_reflns_limit_k_min -12
_diffrn_reflns_limit_l_max 21
_diffrn_reflns_limit_l_min -21
_diffrn_reflns_number 17592
_diffrn_reflns_theta_full 27.48
_diffrn_reflns_theta_max 27.48
_diffrn_reflns_theta_min 2.90
_exptl_absorpt_coefficient_mu 0.689
_exptl_absorpt_correction_T_max 0.8745
_exptl_absorpt_correction_T_min 0.8745
_exptl_absorpt_correction_type multi-scan
_exptl_crystal_colour colorless
_exptl_crystal_density_diffrn 1.567
_exptl_crystal_density_method 'not measured'
_exptl_crystal_description prism
_exptl_crystal_F_000 792
_exptl_crystal_size_max 0.20
_exptl_crystal_size_mid 0.20
_exptl_crystal_size_min 0.20
_refine_diff_density_max 0.301
_refine_diff_density_min -0.276
_refine_diff_density_rms 0.058
_refine_ls_extinction_method none
_refine_ls_goodness_of_fit_ref 1.037
_refine_ls_hydrogen_treatment constr
_refine_ls_matrix_type full
_refine_ls_number_parameters 208
_refine_ls_number_reflns 3766
_refine_ls_number_restraints 0
_refine_ls_restrained_S_all 1.037
_refine_ls_R_factor_all 0.0356
_refine_ls_R_factor_gt 0.0284
_refine_ls_shift/su_max 0.001
_refine_ls_shift/su_mean 0.000
_refine_ls_structure_factor_coef Fsqd
_refine_ls_weighting_details 'calc w=1/[\s^2^(Fo^2^)+(0.0289P)^2^+0.7376P] where P=(Fo^2^+2Fc^2^)/3'
_refine_ls_weighting_scheme calc
_refine_ls_wR_factor_gt 0.0653
_refine_ls_wR_factor_ref 0.0697
_reflns_number_gt 3245
_reflns_number_total 3766
_reflns_threshold_expression >2\s(I)
_cod_data_source_file om401096y_si_002.cif
_cod_data_source_block mo229-2
_cod_depositor_comments 'Adding full bibliography for 4082794.cif.'
_cod_original_sg_symbol_H-M 'P 21/c'
_cod_database_code 4082794

loop_
_symmetry_equiv_pos_as_xyz
'x, y, z'
'-x, y+1/2, -z+1/2'
'-x, -y, -z'
'x, -y-1/2, z-1/2'

loop_
_atom_site_label
_atom_site_type_symbol
_atom_site_fract_x
_atom_site_fract_y
_atom_site_fract_z
_atom_site_U_iso_or_equiv
_atom_site_adp_type
_atom_site_occupancy
_atom_site_symmetry_multiplicity
_atom_site_calc_flag
_atom_site_refinement_flags
S18 S 0.27663(4) 1.23577(4) 0.04474(2) 0.02282(10) Uani 1 1 d .
Cl17 Cl 0.12671(4) 1.30842(4) 0.19129(2) 0.02548(10) Uani 1 1 d .
Cl11 Cl 0.02125(4) 0.81534(4) 0.62421(2) 0.03018(11) Uani 1 1 d .
Cl13 Cl 0.13819(4) 0.53158(4) 0.35970(2) 0.02908(11) Uani 1 1 d .
O14 O 0.31244(10) 0.91839(11) 0.26784(6) 0.0220(2) Uani 1 1 d .
C11 C 0.09594(15) 0.80837(15) 0.53053(9) 0.0202(3) Uani 1 1 d .
C17 C 0.21565(14) 1.18973(15) 0.13705(9) 0.0192(3) Uani 1 1 d .
N1 N 0.46379(12) 0.68900(13) 0.22257(8) 0.0220(3) Uani 1 1 d .
C8 C 0.21732(14) 0.79516(15) 0.38166(9) 0.0181(3) Uani 1 1 d .
C7 C 0.28191(15) 0.78788(15) 0.29975(9) 0.0192(3) Uani 1 1 d .
H7 H 0.2202 0.7397 0.2617 0.023 Uiso 1 1 calc R
C16 C 0.24459(14) 1.05964(15) 0.15858(9) 0.0196(3) Uani 1 1 d .
C13 C 0.15034(15) 0.68384(15) 0.41363(9) 0.0193(3) Uani 1 1 d .
C12 C 0.08962(15) 0.68791(15) 0.48772(9) 0.0216(3) Uani 1 1 d .
H12 H 0.0451 0.6104 0.5084 0.026 Uiso 1 1 calc R
C6 C 0.41442(15) 0.71127(17) 0.30332(9) 0.0232(3) Uani 1 1 d .
H6A H 0.4804 0.7647 0.3348 0.028 Uiso 1 1 calc R
H6B H 0.4020 0.6225 0.3304 0.028 Uiso 1 1 calc R
N3 N 0.57886(14) 0.72029(16) 0.11150(8) 0.0317(3) Uani 1 1 d .
C9 C 0.22075(15) 0.91435(15) 0.42693(9) 0.0209(3) Uani 1 1 d .
H9 H 0.2656 0.9920 0.4067 0.025 Uiso 1 1 calc R
C10 C 0.15976(15) 0.92171(16) 0.50103(9) 0.0230(3) Uani 1 1 d .
H10 H 0.1620 1.0039 0.5311 0.028 Uiso 1 1 calc R
C20 C 0.32054(15) 0.99460(16) 0.09731(9) 0.0228(3) Uani 1 1 d .
H20 H 0.3510 0.9032 0.1010 0.027 Uiso 1 1 calc R
C15 C 0.20101(16) 0.98960(17) 0.23373(9) 0.0255(3) Uani 1 1 d .
H15A H 0.1674 1.0575 0.2724 0.031 Uiso 1 1 calc R
H15B H 0.1282 0.9247 0.2212 0.031 Uiso 1 1 calc R
C19 C 0.34461(15) 1.07644(16) 0.03352(9) 0.0240(3) Uani 1 1 d .
H19 H 0.3934 1.0488 -0.0121 0.029 Uiso 1 1 calc R
C4 C 0.47679(17) 0.63043(19) 0.09695(10) 0.0324(4) Uani 1 1 d .
H4 H 0.4588 0.5884 0.0466 0.039 Uiso 1 1 calc R
C5 C 0.40471(17) 0.60960(18) 0.16435(10) 0.0292(4) Uani 1 1 d .
H5 H 0.3293 0.5521 0.1700 0.035 Uiso 1 1 calc R
C2 C 0.56688(16) 0.75292(17) 0.18732(10) 0.0263(3) Uani 1 1 d .
H2 H 0.6245 0.8148 0.2145 0.032 Uiso 1 1 calc R

loop_
_atom_site_aniso_label
_atom_site_aniso_U_11
_atom_site_aniso_U_22
_atom_site_aniso_U_33
_atom_site_aniso_U_23
_atom_site_aniso_U_13
_atom_site_aniso_U_12
S18 0.0259(2) 0.0231(2) 0.01956(19) 0.00546(15) 0.00388(15) 0.00520(16)
Cl17 0.0280(2) 0.0228(2) 0.0257(2) -0.00333(15) 0.00497(15) 0.00657(16)
Cl11 0.0390(2) 0.0314(2) 0.02047(19) 0.00049(15) 0.01119(16) 0.00128(18)
Cl13 0.0406(2) 0.01894(19) 0.0279(2) -0.00549(15) 0.00613(17) -0.00499(17)
O14 0.0207(5) 0.0233(6) 0.0219(5) 0.0083(4) 0.0019(4) -0.0010(4)
C11 0.0213(7) 0.0237(8) 0.0158(7) 0.0008(6) 0.0029(6) 0.0022(6)
C17 0.0196(7) 0.0208(7) 0.0172(7) -0.0011(6) 0.0021(6) 0.0019(6)
N1 0.0200(6) 0.0260(7) 0.0201(6) 0.0021(5) 0.0019(5) 0.0033(5)
C8 0.0158(7) 0.0202(7) 0.0181(7) 0.0029(6) -0.0006(5) 0.0006(6)
C7 0.0216(7) 0.0202(7) 0.0159(7) 0.0037(6) 0.0013(6) 0.0004(6)
C16 0.0194(7) 0.0201(7) 0.0194(7) 0.0015(6) 0.0003(6) 0.0002(6)
C13 0.0218(7) 0.0162(7) 0.0198(7) -0.0015(6) -0.0005(6) 0.0000(6)
C12 0.0251(8) 0.0170(7) 0.0227(8) 0.0039(6) 0.0033(6) -0.0031(6)
C6 0.0229(8) 0.0294(8) 0.0174(7) 0.0035(6) 0.0015(6) 0.0049(7)
N3 0.0280(7) 0.0430(9) 0.0243(7) 0.0037(6) 0.0060(6) 0.0092(7)
C9 0.0227(7) 0.0193(7) 0.0206(7) 0.0027(6) 0.0000(6) -0.0042(6)
C10 0.0272(8) 0.0203(8) 0.0215(7) -0.0030(6) -0.0008(6) -0.0007(6)
C20 0.0252(8) 0.0197(8) 0.0236(8) -0.0003(6) 0.0010(6) 0.0044(6)
C15 0.0232(8) 0.0270(8) 0.0265(8) 0.0095(7) 0.0063(6) 0.0050(7)
C19 0.0251(8) 0.0273(8) 0.0197(7) -0.0011(6) 0.0022(6) 0.0067(7)
C4 0.0322(9) 0.0402(10) 0.0249(8) -0.0083(7) 0.0004(7) 0.0114(8)
C5 0.0260(8) 0.0298(9) 0.0319(9) -0.0055(7) 0.0012(7) 0.0027(7)
C2 0.0208(7) 0.0312(9) 0.0271(8) 0.0038(7) 0.0021(6) 0.0024(7)

loop_
_atom_type_symbol
_atom_type_description
_atom_type_scat_dispersion_real
_atom_type_scat_dispersion_imag
_atom_type_scat_source
C C 0.0033 0.0016 'International Tables Vol C Tables 4.2.6.8 and 6.1.1.4'
H H 0.0000 0.0000 'International Tables Vol C Tables 4.2.6.8 and 6.1.1.4'
N N 0.0061 0.0033 'International Tables Vol C Tables 4.2.6.8 and 6.1.1.4'
O O 0.0106 0.0060 'International Tables Vol C Tables 4.2.6.8 and 6.1.1.4'
S S 0.1246 0.1234 'International Tables Vol C Tables 4.2.6.8 and 6.1.1.4'
Cl Cl 0.1484 0.1585 'International Tables Vol C Tables 4.2.6.8 and 6.1.1.4'

loop_
_geom_angle_atom_site_label_1
_geom_angle_atom_site_label_2
_geom_angle_atom_site_label_3
_geom_angle
C19 S18 C17 90.27(7)
C7 O14 C15 114.70(11)
C10 C11 C12 121.65(14)
C10 C11 Cl11 119.72(12)
C12 C11 Cl11 118.63(11)
C16 C17 S18 113.93(11)
C16 C17 Cl17 127.26(12)
S18 C17 Cl17 118.81(9)
C2 N1 C5 106.38(13)
C2 N1 C6 127.14(14)
C5 N1 C6 126.11(13)
C13 C8 C9 117.41(13)
C13 C8 C7 121.36(13)
C9 C8 C7 121.22(13)
O14 C7 C8 112.96(12)
O14 C7 C6 105.44(12)
C8 C7 C6 111.65(12)
C17 C16 C20 110.16(13)
C17 C16 C15 126.07(14)
C20 C16 C15 123.73(14)
C12 C13 C8 122.62(14)
C12 C13 Cl13 117.07(11)
C8 C13 Cl13 120.31(11)
C11 C12 C13 117.87(14)
N1 C6 C7 110.12(12)
C2 N3 C4 104.48(14)
C10 C9 C8 121.21(14)
C11 C10 C9 119.23(14)
C19 C20 C16 113.40(14)
O14 C15 C16 108.74(12)
C20 C19 S18 112.24(12)
C5 C4 N3 110.78(15)
C4 C5 N1 105.63(15)
N3 C2 N1 112.73(15)

loop_
_geom_bond_atom_site_label_1
_geom_bond_atom_site_label_2
_geom_bond_distance
S18 C19 1.7178(16)
S18 C17 1.7245(15)
Cl17 C17 1.7303(15)
Cl11 C11 1.7432(15)
Cl13 C13 1.7480(15)
O14 C7 1.4224(18)
O14 C15 1.4306(18)
C11 C10 1.378(2)
C11 C12 1.383(2)
C17 C16 1.357(2)
N1 C2 1.351(2)
N1 C5 1.374(2)
N1 C6 1.4577(19)
C8 C13 1.393(2)
C8 C9 1.393(2)
C8 C7 1.5216(19)
C7 C6 1.529(2)
C16 C20 1.433(2)
C16 C15 1.500(2)
C13 C12 1.386(2)
N3 C2 1.312(2)
N3 C4 1.371(2)
C9 C10 1.388(2)
C20 C19 1.357(2)
C4 C5 1.360(2)
